data_2313054
loop_
_publ_author_name
'Okmanov, R. Ya'
'Olimova, M. I.'
'Yuldashova, I. E.'
'Azimova, G. Z.'
'Pulatova, F. A.'

_publ_section_title
;
 Crystal structures of
 (<i>S</i>)-3-{1-[(4-chloro-phen-yl)sulfon-yl]piperidin-2-yl}pyridine,
 (<i>S</i>)-3-[1-(4-methyl-phen-yl)piperidin-2-yl]pyridine,
 (<i>S</i>)-3-{1-[(4-meth-oxy-phen-yl)sulfon-yl]piperidin-2-yl}pyridine
 and
 (<i>S</i>)-3-{1-[(3,4-di-methyl-phen-yl)sulfon-yl]piperidin-2-yl}pyridine.
;
_journal_issue 'Pt 6'
_journal_name_full 'Acta crystallographica. Section E, Crystallographic communications'
_journal_page_first 557
_journal_page_last 561
_journal_paper_doi 10.1107/S2056989026004524
_journal_volume 82
_journal_year 2026
_chemical_absolute_configuration ad
_chemical_formula_iupac 'C17 H20 N2 O3 S'
_chemical_formula_moiety 'C17 H20 N2 O3 S'
_chemical_formula_sum 'C17 H20 N2 O3 S'
_chemical_formula_weight 332.41
_chemical_name_systematic
;
(<i>S</i>)-3-{1-[(4-Methoxyphenyl)sulfonyl]piperidin-2-yl}pyridine
;
_space_group_crystal_system orthorhombic
_space_group_IT_number 19
_space_group_name_Hall 'P 2ac 2ab'
_space_group_name_H-M_alt 'P 21 21 21'
_atom_sites_solution_hydrogens geom
_atom_sites_solution_primary dual
_atom_sites_solution_secondary dual
_audit_creation_method SHELXL-2019/3
_cell_angle_alpha 90
_cell_angle_beta 90
_cell_angle_gamma 90
_cell_formula_units_Z 4
_cell_length_a 7.9758(16)
_cell_length_b 11.131(2)
_cell_length_c 18.754(4)
_cell_measurement_reflns_used 3974
_cell_measurement_temperature 297(2)
_cell_measurement_theta_max 75.3910
_cell_measurement_theta_min 4.5930
_cell_volume 1665.0(6)
_computing_cell_refinement
;
CrysAlis PRO (Rigaku OD, 2021)
;
_computing_data_collection
;
CrysAlis PRO (Rigaku OD, 2021)
;
_computing_data_reduction
;
CrysAlis PRO (Rigaku OD, 2021)
;
_computing_molecular_graphics
;
XP in SHELXTL (Sheldrick, 2008) and Mercury (Macrae <i>et al.</i>,
2020)
;
_computing_publication_material
;
PLATON (Spek, 2020) and publCIF (Westrip, 2010)
;
_computing_structure_refinement
;
<i>SHELXL2019/3</i> (Sheldrick, 2015b)
;
_computing_structure_solution
;
<i>SHELXT2018/2</i> (Sheldrick, 2015a)
;
_diffrn_ambient_temperature 297(2)
_diffrn_detector 'CCD plate'
_diffrn_detector_area_resol_mean 10.25
_diffrn_measured_fraction_theta_full 1.000
_diffrn_measured_fraction_theta_max 0.993
_diffrn_measurement_device 'four-circle diffractometer'
_diffrn_measurement_device_type 'Xcalibur, Ruby'
_diffrn_measurement_method '\w scans'
_diffrn_radiation_type CuK\a
_diffrn_radiation_wavelength 1.54184
_diffrn_reflns_av_R_equivalents 0.0478
_diffrn_reflns_av_unetI/netI 0.0407
_diffrn_reflns_limit_h_max 9
_diffrn_reflns_limit_h_min -9
_diffrn_reflns_limit_k_max 12
_diffrn_reflns_limit_k_min -13
_diffrn_reflns_limit_l_max 23
_diffrn_reflns_limit_l_min -16
_diffrn_reflns_number 12142
_diffrn_reflns_theta_full 67.684
_diffrn_reflns_theta_max 76.022
_diffrn_reflns_theta_min 4.620
_diffrn_source 'Enhance (Cu) X-ray Source'
_exptl_absorpt_coefficient_mu 1.867
_exptl_absorpt_correction_T_max 1.00
_exptl_absorpt_correction_T_min 0.78
_exptl_absorpt_correction_type multi-scan
_exptl_absorpt_process_details
;
(SADABS; Krause <i>et al.</i>,  2015)
;
_exptl_crystal_colour colorless
_exptl_crystal_density_diffrn 1.326
_exptl_crystal_description prism
_exptl_crystal_F_000 704
_exptl_crystal_size_max 0.300
_exptl_crystal_size_mid 0.250
_exptl_crystal_size_min 0.250
_refine_diff_density_max 0.225
_refine_diff_density_min -0.533
_refine_ls_abs_structure_details
;
Flack <i>x</i> determined using 1030 quotients
[(<i>I</i>^+^)-(<i>I</i>^-^)]/[(<i>I</i>^+^)+(<i>I</i>^-^)]
(Parsons <i>et al.</i>,  2013)
;
_refine_ls_abs_structure_Flack -0.014(15)
_refine_ls_extinction_method none
_refine_ls_goodness_of_fit_ref 1.103
_refine_ls_hydrogen_treatment constr
_refine_ls_matrix_type full
_refine_ls_number_parameters 209
_refine_ls_number_reflns 3427
_refine_ls_number_restraints 0
_refine_ls_restrained_S_all 1.103
_refine_ls_R_factor_all 0.0644
_refine_ls_R_factor_gt 0.0536
_refine_ls_shift/su_max 0.000
_refine_ls_shift/su_mean 0.000
_refine_ls_structure_factor_coef Fsqd
_refine_ls_weighting_details 'w=1/[\s^2^(Fo^2^)+(0.0709P)^2^] where P=(Fo^2^+2Fc^2^)/3'
_refine_ls_weighting_scheme calc
_refine_ls_wR_factor_gt 0.1238
_refine_ls_wR_factor_ref 0.1333
_reflns_number_gt 2899
_reflns_number_total 3427
_reflns_threshold_expression 'I > 2\s(I)'
_cod_data_source_file dx2068.cif
_cod_data_source_block 3
_cod_original_cell_volume 1664.9(6)
_cod_database_code 2313054
_shelx_space_group_comment
;
The symmetry employed for this shelxl refinement is uniquely defined
by the following loop, which should always be used as a source of
symmetry information in preference to the above space-group names.
They are only intended as comments.
;
_shelx_estimated_absorpt_t_min 0.604
_shelx_estimated_absorpt_t_max 0.653

loop_
_space_group_symop_operation_xyz
'x, y, z'
'-x+1/2, -y, z+1/2'
'-x, y+1/2, -z+1/2'
'x+1/2, -y+1/2, -z'

loop_
_atom_site_type_symbol
_atom_site_label
_atom_site_fract_x
_atom_site_fract_y
_atom_site_fract_z
_atom_site_U_iso_or_equiv
_atom_site_adp_type
_atom_site_calc_flag
_atom_site_occupancy
_atom_site_disorder_assembly
_atom_site_disorder_group
S S1 0.46400(12) 0.61342(10) 0.28240(5) 0.0586(3) Uani d 1 . .
O O1 0.6090(3) 0.6847(4) 0.29802(18) 0.0831(10) Uani d 1 . .
O O2 0.4573(5) 0.4897(3) 0.30408(18) 0.0914(12) Uani d 1 . .
O O3 0.3669(6) 0.6134(4) -0.02843(18) 0.0992(12) Uani d 1 . .
N N1 0.1744(9) 1.0089(4) 0.4792(3) 0.1096(19) Uani d 1 . .
N N1' 0.3076(4) 0.6794(3) 0.32116(16) 0.0484(7) Uani d 1 . .
C C2 0.2009(9) 0.9644(5) 0.4140(3) 0.0853(16) Uani d 1 . .
H H2 0.171996 1.012250 0.375206 0.102 Uiso calc 1 . .
C C3 0.2682(4) 0.8523(3) 0.39991(19) 0.0505(8) Uani d 1 . .
C C4 0.3119(7) 0.7844(5) 0.4577(2) 0.0783(13) Uani d 1 . .
H H4 0.360841 0.709297 0.451587 0.094 Uiso calc 1 . .
C C5 0.2817(9) 0.8299(6) 0.5265(3) 0.0959(19) Uani d 1 . .
H H5 0.308423 0.784710 0.566621 0.115 Uiso calc 1 . .
C C6 0.2137(9) 0.9398(6) 0.5333(3) 0.098(2) Uani d 1 . .
H H6 0.193347 0.968466 0.579069 0.118 Uiso calc 1 . .
C C2' 0.2998(4) 0.8114(3) 0.32333(19) 0.0474(8) Uani d 1 . .
H H2'A 0.409873 0.842128 0.308922 0.057 Uiso calc 1 . .
C C3' 0.1712(6) 0.8573(4) 0.2696(2) 0.0635(10) Uani d 1 . .
H H3'A 0.160356 0.943672 0.274506 0.076 Uiso calc 1 . .
H H3'B 0.210472 0.840398 0.221716 0.076 Uiso calc 1 . .
C C4' 0.0021(5) 0.7995(5) 0.2804(3) 0.0758(13) Uani d 1 . .
H H4'A -0.075740 0.828800 0.244638 0.091 Uiso calc 1 . .
H H4'B -0.041450 0.820735 0.327007 0.091 Uiso calc 1 . .
C C5' 0.0179(5) 0.6647(5) 0.2745(3) 0.0803(14) Uani d 1 . .
H H5'A -0.090207 0.627923 0.283817 0.096 Uiso calc 1 . .
H H5'B 0.051468 0.643487 0.226458 0.096 Uiso calc 1 . .
C C6' 0.1448(5) 0.6170(4) 0.3267(3) 0.0680(11) Uani d 1 . .
H H6'A 0.101579 0.626174 0.374716 0.082 Uiso calc 1 . .
H H6'B 0.161359 0.531918 0.318011 0.082 Uiso calc 1 . .
C C7 0.4342(4) 0.6160(4) 0.1891(2) 0.0527(8) Uani d 1 . .
C C8 0.3478(6) 0.5245(4) 0.1551(2) 0.0629(10) Uani d 1 . .
H H8 0.303865 0.461422 0.181689 0.076 Uiso calc 1 . .
C C9 0.3268(7) 0.5258(4) 0.0837(3) 0.0723(12) Uani d 1 . .
H H9 0.269326 0.463568 0.061386 0.087 Uiso calc 1 . .
C C10 0.3910(6) 0.6203(4) 0.0433(2) 0.0707(11) Uani d 1 . .
C C11 0.4770(7) 0.7131(4) 0.0767(2) 0.0754(13) Uani d 1 . .
H H11 0.520194 0.776552 0.050174 0.091 Uiso calc 1 . .
C C12 0.4977(6) 0.7099(4) 0.1497(2) 0.0645(11) Uani d 1 . .
H H12 0.554942 0.771753 0.172491 0.077 Uiso calc 1 . .
C C13 0.4504(13) 0.6978(6) -0.0724(3) 0.126(3) Uani d 1 . .
H H13A 0.428234 0.679622 -0.121564 0.189 Uiso calc 1 . .
H H13B 0.568898 0.693693 -0.063780 0.189 Uiso calc 1 . .
H H13C 0.410630 0.777137 -0.061717 0.189 Uiso calc 1 . .

loop_
_atom_site_aniso_label
_atom_site_aniso_U_11
_atom_site_aniso_U_22
_atom_site_aniso_U_33
_atom_site_aniso_U_12
_atom_site_aniso_U_13
_atom_site_aniso_U_23
S1 0.0518(4) 0.0659(6) 0.0579(4) 0.0238(4) 0.0040(4) 0.0017(5)
O1 0.0406(14) 0.132(3) 0.076(2) 0.0124(16) -0.0029(13) -0.0161(19)
O2 0.127(3) 0.068(2) 0.078(2) 0.055(2) 0.016(2) 0.0145(16)
O3 0.139(4) 0.100(3) 0.0585(17) 0.005(3) -0.005(2) -0.005(2)
N1 0.171(6) 0.083(3) 0.074(3) 0.009(4) 0.028(3) -0.023(3)
N1' 0.0449(15) 0.0412(15) 0.0591(17) 0.0035(12) 0.0085(13) 0.0000(13)
C2 0.130(5) 0.060(3) 0.065(3) 0.014(3) 0.015(3) -0.010(2)
C3 0.0511(18) 0.049(2) 0.0517(17) -0.0082(15) 0.0032(14) -0.0040(15)
C4 0.095(3) 0.079(3) 0.061(2) 0.008(3) -0.012(2) -0.003(2)
C5 0.126(5) 0.107(5) 0.055(2) -0.014(4) -0.014(3) 0.002(3)
C6 0.125(5) 0.099(4) 0.069(3) -0.037(4) 0.024(3) -0.027(3)
C2' 0.0460(17) 0.0416(18) 0.0546(19) -0.0007(14) 0.0090(14) -0.0014(15)
C3' 0.086(3) 0.052(2) 0.0524(19) 0.0177(19) 0.0015(18) 0.0036(16)
C4' 0.058(2) 0.099(3) 0.070(2) 0.030(2) -0.011(2) -0.022(3)
C5' 0.0406(18) 0.092(3) 0.108(4) -0.0055(19) 0.004(2) -0.041(3)
C6' 0.065(2) 0.0450(19) 0.094(3) -0.0125(19) 0.028(2) -0.007(2)
C7 0.052(2) 0.0500(19) 0.0566(17) 0.0104(16) 0.0106(14) -0.0024(17)
C8 0.062(2) 0.053(2) 0.074(3) -0.0044(18) 0.0116(19) -0.0008(19)
C9 0.078(3) 0.065(3) 0.074(3) -0.010(2) 0.000(2) -0.011(2)
C10 0.086(3) 0.068(3) 0.058(2) 0.013(3) 0.004(2) -0.007(2)
C11 0.105(4) 0.056(2) 0.066(2) -0.003(2) 0.021(3) 0.004(2)
C12 0.081(3) 0.048(2) 0.064(2) -0.007(2) 0.013(2) -0.0084(18)
C13 0.215(9) 0.103(4) 0.061(3) 0.023(5) 0.019(4) 0.009(3)

loop_
_atom_type_symbol
_atom_type_description
_atom_type_scat_dispersion_real
_atom_type_scat_dispersion_imag
_atom_type_scat_source
C C 0.0181 0.0091 'International Tables Vol C Tables 4.2.6.8 and 6.1.1.4'
H H 0.0000 0.0000 'International Tables Vol C Tables 4.2.6.8 and 6.1.1.4'
N N 0.0311 0.0180 'International Tables Vol C Tables 4.2.6.8 and 6.1.1.4'
O O 0.0492 0.0322 'International Tables Vol C Tables 4.2.6.8 and 6.1.1.4'
S S 0.3331 0.5567 'International Tables Vol C Tables 4.2.6.8 and 6.1.1.4'

loop_
_geom_angle_atom_site_label_1
_geom_angle_atom_site_label_2
_geom_angle_atom_site_label_3
_geom_angle_site_symmetry_1
_geom_angle_site_symmetry_3
_geom_angle
_geom_angle_publ_flag
O1 S1 O2 . . 120.2(2) ?
O1 S1 N1' . . 106.19(18) ?
O2 S1 N1' . . 106.21(19) ?
O1 S1 C7 . . 107.59(19) ?
O2 S1 C7 . . 106.9(2) ?
N1' S1 C7 . . 109.47(17) ?
C10 O3 C13 . . 118.1(5) ?
C6 N1 C2 . . 116.9(5) ?
C2' N1' C6' . . 115.5(3) ?
C2' N1' S1 . . 119.9(2) ?
C6' N1' S1 . . 119.7(3) ?
N1 C2 C3 . . 124.7(5) ?
N1 C2 H2 . . 117.6 ?
C3 C2 H2 . . 117.6 ?
C4 C3 C2 . . 116.5(4) ?
C4 C3 C2' . . 122.6(4) ?
C2 C3 C2' . . 120.8(4) ?
C3 C4 C5 . . 119.0(5) ?
C3 C4 H4 . . 120.5 ?
C5 C4 H4 . . 120.5 ?
C6 C5 C4 . . 118.9(6) ?
C6 C5 H5 . . 120.5 ?
C4 C5 H5 . . 120.5 ?
N1 C6 C5 . . 123.8(5) ?
N1 C6 H6 . . 118.1 ?
C5 C6 H6 . . 118.1 ?
N1' C2' C3' . . 110.1(3) ?
N1' C2' C3 . . 109.3(3) ?
C3' C2' C3 . . 114.2(3) ?
N1' C2' H2'A . . 107.7 ?
C3' C2' H2'A . . 107.7 ?
C3 C2' H2'A . . 107.7 ?
C4' C3' C2' . . 111.8(3) ?
C4' C3' H3'A . . 109.3 ?
C2' C3' H3'A . . 109.3 ?
C4' C3' H3'B . . 109.3 ?
C2' C3' H3'B . . 109.3 ?
H3'A C3' H3'B . . 107.9 ?
C3' C4' C5' . . 109.8(3) ?
C3' C4' H4'A . . 109.7 ?
C5' C4' H4'A . . 109.7 ?
C3' C4' H4'B . . 109.7 ?
C5' C4' H4'B . . 109.7 ?
H4'A C4' H4'B . . 108.2 ?
C6' C5' C4' . . 111.1(4) ?
C6' C5' H5'A . . 109.4 ?
C4' C5' H5'A . . 109.4 ?
C6' C5' H5'B . . 109.4 ?
C4' C5' H5'B . . 109.4 ?
H5'A C5' H5'B . . 108.0 ?
N1' C6' C5' . . 112.3(4) ?
N1' C6' H6'A . . 109.1 ?
C5' C6' H6'A . . 109.1 ?
N1' C6' H6'B . . 109.1 ?
C5' C6' H6'B . . 109.1 ?
H6'A C6' H6'B . . 107.9 ?
C12 C7 C8 . . 119.5(4) ?
C12 C7 S1 . . 119.7(3) ?
C8 C7 S1 . . 120.8(3) ?
C9 C8 C7 . . 120.7(4) ?
C9 C8 H8 . . 119.6 ?
C7 C8 H8 . . 119.6 ?
C8 C9 C10 . . 120.1(4) ?
C8 C9 H9 . . 119.9 ?
C10 C9 H9 . . 119.9 ?
O3 C10 C11 . . 123.9(5) ?
O3 C10 C9 . . 116.3(5) ?
C11 C10 C9 . . 119.8(4) ?
C12 C11 C10 . . 119.2(4) ?
C12 C11 H11 . . 120.4 ?
C10 C11 H11 . . 120.4 ?
C7 C12 C11 . . 120.6(4) ?
C7 C12 H12 . . 119.7 ?
C11 C12 H12 . . 119.7 ?
O3 C13 H13A . . 109.5 ?
O3 C13 H13B . . 109.5 ?
H13A C13 H13B . . 109.5 ?
O3 C13 H13C . . 109.5 ?
H13A C13 H13C . . 109.5 ?
H13B C13 H13C . . 109.5 ?

loop_
_geom_bond_atom_site_label_1
_geom_bond_atom_site_label_2
_geom_bond_site_symmetry_2
_geom_bond_distance
_geom_bond_publ_flag
S1 O1 . 1.433(4) ?
S1 O2 . 1.437(4) ?
S1 N1' . 1.620(3) ?
S1 C7 . 1.765(4) ?
O3 C10 . 1.360(5) ?
O3 C13 . 1.416(8) ?
N1 C6 . 1.311(8) ?
N1 C2 . 1.337(6) ?
N1' C2' . 1.471(4) ?
N1' C6' . 1.477(5) ?
C2 C3 . 1.384(6) ?
C2 H2 . 0.9300 ?
C3 C4 . 1.365(6) ?
C3 C2' . 1.528(5) ?
C4 C5 . 1.408(7) ?
C4 H4 . 0.9300 ?
C5 C6 . 1.344(9) ?
C5 H5 . 0.9300 ?
C6 H6 . 0.9300 ?
C2' C3' . 1.525(5) ?
C2' H2'A . 0.9800 ?
C3' C4' . 1.508(7) ?
C3' H3'A . 0.9700 ?
C3' H3'B . 0.9700 ?
C4' C5' . 1.510(7) ?
C4' H4'A . 0.9700 ?
C4' H4'B . 0.9700 ?
C5' C6' . 1.504(7) ?
C5' H5'A . 0.9700 ?
C5' H5'B . 0.9700 ?
C6' H6'A . 0.9700 ?
C6' H6'B . 0.9700 ?
C7 C12 . 1.377(6) ?
C7 C8 . 1.386(6) ?
C8 C9 . 1.349(7) ?
C8 H8 . 0.9300 ?
C9 C10 . 1.394(7) ?
C9 H9 . 0.9300 ?
C10 C11 . 1.389(7) ?
C11 C12 . 1.380(6) ?
C11 H11 . 0.9300 ?
C12 H12 . 0.9300 ?
C13 H13A . 0.9600 ?
C13 H13B . 0.9600 ?
C13 H13C . 0.9600 ?

loop_
_geom_hbond_atom_site_label_D
_geom_hbond_atom_site_label_H
_geom_hbond_atom_site_label_A
_geom_hbond_site_symmetry_A
_geom_hbond_distance_DH
_geom_hbond_distance_HA
_geom_hbond_distance_DA
_geom_hbond_angle_DHA
_geom_hbond_publ_flag
C12 H12 O2 3_655 0.93 2.47 3.252(5) 142 y
C5' H5'A O1 1_455 0.97 2.49 3.298(5) 140 y
C2' H2'A O1 1_555 0.98 2.37 2.880(5) 111 y

loop_
_geom_torsion_atom_site_label_1
_geom_torsion_atom_site_label_2
_geom_torsion_atom_site_label_3
_geom_torsion_atom_site_label_4
_geom_torsion_site_symmetry_1
_geom_torsion_site_symmetry_2
_geom_torsion_site_symmetry_3
_geom_torsion_site_symmetry_4
_geom_torsion
_geom_torsion_publ_flag
O1 S1 N1' C2' . . . . 37.2(4) ?
O2 S1 N1' C2' . . . . 166.2(3) ?
C7 S1 N1' C2' . . . . -78.7(3) ?
O1 S1 N1' C6' . . . . -168.7(3) ?
O2 S1 N1' C6' . . . . -39.7(4) ?
C7 S1 N1' C6' . . . . 75.4(3) ?
C6 N1 C2 C3 . . . . -0.9(11) ?
N1 C2 C3 C4 . . . . -0.9(9) ?
N1 C2 C3 C2' . . . . -177.6(6) ?
C2 C3 C4 C5 . . . . 1.9(8) ?
C2' C3 C4 C5 . . . . 178.6(5) ?
C3 C4 C5 C6 . . . . -1.2(9) ?
C2 N1 C6 C5 . . . . 1.7(11) ?
C4 C5 C6 N1 . . . . -0.6(11) ?
C6' N1' C2' C3' . . . . -50.7(4) ?
S1 N1' C2' C3' . . . . 104.4(3) ?
C6' N1' C2' C3 . . . . 75.5(4) ?
S1 N1' C2' C3 . . . . -129.4(3) ?
C4 C3 C2' N1' . . . . 25.2(5) ?
C2 C3 C2' N1' . . . . -158.3(4) ?
C4 C3 C2' C3' . . . . 149.1(4) ?
C2 C3 C2' C3' . . . . -34.4(6) ?
N1' C2' C3' C4' . . . . 54.0(4) ?
C3 C2' C3' C4' . . . . -69.4(4) ?
C2' C3' C4' C5' . . . . -57.7(5) ?
C3' C4' C5' C6' . . . . 56.3(5) ?
C2' N1' C6' C5' . . . . 50.9(5) ?
S1 N1' C6' C5' . . . . -104.3(4) ?
C4' C5' C6' N1' . . . . -52.4(5) ?
O1 S1 C7 C12 . . . . -24.0(4) ?
O2 S1 C7 C12 . . . . -154.3(3) ?
N1' S1 C7 C12 . . . . 91.0(3) ?
O1 S1 C7 C8 . . . . 155.9(3) ?
O2 S1 C7 C8 . . . . 25.6(4) ?
N1' S1 C7 C8 . . . . -89.1(3) ?
C12 C7 C8 C9 . . . . 0.7(6) ?
S1 C7 C8 C9 . . . . -179.2(4) ?
C7 C8 C9 C10 . . . . -0.5(8) ?
C13 O3 C10 C11 . . . . 7.6(8) ?
C13 O3 C10 C9 . . . . -171.0(6) ?
C8 C9 C10 O3 . . . . 178.8(5) ?
C8 C9 C10 C11 . . . . 0.1(8) ?
O3 C10 C11 C12 . . . . -178.5(5) ?
C9 C10 C11 C12 . . . . 0.1(8) ?
C8 C7 C12 C11 . . . . -0.5(6) ?
S1 C7 C12 C11 . . . . 179.4(4) ?
C10 C11 C12 C7 . . . . 0.1(7) ?
